data_1570059
loop_
_publ_author_name
'Senthil, Shuruthi'
'Kwon, Seongyeon'
'Kong, Richard Y.'
'MacMillan, Samantha N.'
'Zatsepin, Pavel'
'Gau, Michael R.'
'Carroll, Patrick J.'
'Baik, Mu-Hyun'
'Lancaster, Kyle M.'
'Mindiola, Daniel J.'

_publ_section_title
;
 Tellurolate: an effective Te-atom transfer reagent to prepare the triad
 of group 5 metal bis(tellurides).
;
_journal_issue 43
_journal_name_full 'Chemical science'
_journal_page_first 12277
_journal_page_last 12282
_journal_paper_doi 10.1039/d3sc03470d
_journal_volume 14
_journal_year 2023
_chemical_formula_moiety 'C4 H11 Si Te, C16 H32 Li O8'
_chemical_formula_sum 'C20 H43 Li O8 Si Te'
_chemical_formula_weight 574.17
_space_group_crystal_system orthorhombic
_space_group_IT_number 62
_space_group_name_Hall '-P 2ac 2n'
_space_group_name_H-M_alt 'P n m a'
_atom_sites_solution_hydrogens geom
_atom_sites_solution_primary dual
_audit_creation_date 2022-04-11
_audit_creation_method
;
Olex2 1.5
(compiled 2021.08.20 svn.r13c46975 for OlexSys, GUI svn.r6396)
;
_audit_update_record
;
2023-05-10 deposited with the CCDC.	2023-10-05 downloaded from the CCDC.
;
_cell_angle_alpha 90
_cell_angle_beta 90
_cell_angle_gamma 90
_cell_formula_units_Z 4
_cell_length_a 10.9891(2)
_cell_length_b 19.9870(3)
_cell_length_c 12.3245(2)
_cell_measurement_reflns_used 43212
_cell_measurement_temperature 100
_cell_measurement_theta_max 27.4710
_cell_measurement_theta_min 1.9340
_cell_volume 2706.94(8)
_computing_cell_refinement 'CrysAlisPro 1.171.41.122a (Rigaku OD, 2021)'
_computing_data_collection 'CrysAlisPro 1.171.41.122a (Rigaku OD, 2021)'
_computing_data_reduction 'CrysAlisPro 1.171.41.122a (Rigaku OD, 2021)'
_computing_molecular_graphics 'ORTEP-3 (Farrugia, 2012)'
_computing_publication_material 'Olex2 1.5 (Dolomanov et al., 2009)'
_computing_structure_refinement 'SHELXL (Sheldrick, 2015)'
_computing_structure_solution 'SHELXT (Sheldrick, 2018)'
_diffrn_ambient_environment N~2~
_diffrn_ambient_temperature 100
_diffrn_detector 'HPC area detector'
_diffrn_detector_area_resol_mean 10.0000
_diffrn_detector_type 'HyPix 3000HE'
_diffrn_measured_fraction_theta_full 1.000
_diffrn_measured_fraction_theta_max 1.000
_diffrn_measurement_details
;
List of Runs (angles in degrees, time in seconds):

  # Type    Start    End  Width  t~exp~   \w     \q     \k     \f   Frames
#--------------------------------------------------------------------------
  1  \w    -59.00   9.00   0.50   14.00    --  -14.00 -57.00  90.00  136
  2  \w    -41.00  60.00   0.50   14.00    --  -14.00  19.00 -90.00  202
  3  \w    -22.00  15.00   0.50   14.00    --  -14.00 -80.00-177.31   74
  4  \w    -59.00   9.00   0.50   14.00    --  -14.00 -57.00 -90.00  136
  5  \w    -42.00  25.00   0.50   14.00    --  -14.00  77.00 -30.00  134
  6  \w    -25.00  14.00   0.50   14.00    --  -14.00 -77.00 -90.00   78
  7  \w    -22.00  15.00   0.50   14.00    --  -14.00 -80.00 130.03   74
  8  \w    -25.00  14.00   0.50   14.00    --  -14.00 -77.00-120.00   78
  9  \w    -22.00  15.00   0.50   14.00    --  -14.00 -80.00 150.40   74
 10  \w    -24.00  15.00   0.50   14.00    --  -14.00 -78.00  38.87   78
 11  \w    -22.00  15.00   0.50   14.00    --  -14.00 -80.00-133.48   74
 12  \w    -25.00  14.00   0.50   14.00    --  -14.00 -77.00  90.00   78
 13  \w    -25.00  14.00   0.50   14.00    --  -14.00 -77.00 -30.00   78
 14  \w    -22.00  15.00   0.50   14.00    --  -14.00 -80.00  43.47   74
 15  \w    -25.00  43.00   0.50   14.00    --   14.62 -77.00-105.92  136
 16  \w     -2.00  83.00   0.50   14.00    --   14.62  37.00 150.00  170
 17  \w    -59.00   5.00   0.50   14.00    --   14.62 -19.00 -90.00  128
 18  \w    -22.00  44.00   0.50   14.00    --   14.62 -80.00  43.95  132
 19  \w    -53.00  21.00   0.50   14.00    --   14.62 -37.00   0.00  148
 20  \w    -53.00  37.00   0.50   14.00    --   14.62 -57.00-180.00  180
 21  \w    -53.00  21.00   0.50   14.00    --   14.62 -37.00-150.00  148
 22  \w    -53.00  21.00   0.50   14.00    --   14.62 -37.00 -30.00  148
 23  \w     -8.00  59.00   0.50   14.00    --   14.62  57.00-120.00  134
 24  \w    -12.00  89.00   0.50   14.00    --   14.62  19.00  90.00  202
 25  \w    -59.00   5.00   0.50   14.00    --   14.62 -19.00  90.00  128
 26  \w    -13.00  25.00   0.50   14.00    --   14.62  77.00  90.00   76
 27  \w    -59.00   5.00   0.50   14.00    --   14.62 -19.00-120.00  128
 28  \w    -22.00  44.00   0.50   14.00    --   14.62 -80.00 139.98  132
 29  \w    -59.00   0.00   0.50   14.00    --   14.62 -19.00  30.00  118
 30  \w    -14.00  37.00   0.50   14.00    --   14.62 -80.00  75.13  102
 31  \w    -58.00 -24.00   0.50   14.00    --   14.62 -19.00 -30.00   68
 32  \w     -4.00  25.00   0.50   14.00    --   14.62  77.00  30.00   58
 33  \w    -58.00  -3.00   0.50   14.00    --   14.62 -19.00 150.00  110
;
_diffrn_measurement_device '\k-geometry diffractometer'
_diffrn_measurement_device_type 'Rigaku XtaLAB Synergy-i'
_diffrn_measurement_method '\w scans'
_diffrn_orient_matrix_type 'CrysAlisPro convention (1999,Acta A55,543-557)'
_diffrn_orient_matrix_UB_11 -0.0213218000
_diffrn_orient_matrix_UB_12 -0.0542597000
_diffrn_orient_matrix_UB_13 0.0015301000
_diffrn_orient_matrix_UB_21 -0.0602247000
_diffrn_orient_matrix_UB_22 0.0183954000
_diffrn_orient_matrix_UB_23 -0.0059056000
_diffrn_orient_matrix_UB_31 0.0092280000
_diffrn_orient_matrix_UB_32 -0.0054863000
_diffrn_orient_matrix_UB_33 -0.0349546000
_diffrn_radiation_monochromator mirror
_diffrn_radiation_probe x-ray
_diffrn_radiation_type 'Mo K\a'
_diffrn_radiation_wavelength 0.71073
_diffrn_reflns_av_R_equivalents 0.0431
_diffrn_reflns_av_unetI/netI 0.0175
_diffrn_reflns_Laue_measured_fraction_full 1.000
_diffrn_reflns_Laue_measured_fraction_max 1.000
_diffrn_reflns_limit_h_max 14
_diffrn_reflns_limit_h_min -14
_diffrn_reflns_limit_k_max 25
_diffrn_reflns_limit_k_min -25
_diffrn_reflns_limit_l_max 15
_diffrn_reflns_limit_l_min -16
_diffrn_reflns_number 79546
_diffrn_reflns_point_group_measured_fraction_full 1.000
_diffrn_reflns_point_group_measured_fraction_max 1.000
_diffrn_reflns_theta_full 25.242
_diffrn_reflns_theta_max 27.476
_diffrn_reflns_theta_min 1.941
_diffrn_source 'micro-focus sealed X-ray tube'
_diffrn_source_type 'PhotonJet (Mo) X-ray Source'
_exptl_absorpt_coefficient_mu 1.181
_exptl_absorpt_correction_T_max 1.00000
_exptl_absorpt_correction_T_min 0.66347
_exptl_absorpt_correction_type multi-scan
_exptl_absorpt_process_details 'SCALE3 ABSPACK'
_exptl_crystal_colour colorless
_exptl_crystal_density_diffrn 1.409
_exptl_crystal_description plate
_exptl_crystal_F_000 1184
_exptl_crystal_size_max 0.36
_exptl_crystal_size_mid 0.2
_exptl_crystal_size_min 0.2
_refine_diff_density_max 0.501
_refine_diff_density_min -0.724
_refine_diff_density_rms 0.052
_refine_ls_extinction_method none
_refine_ls_goodness_of_fit_ref 1.046
_refine_ls_hydrogen_treatment constr
_refine_ls_matrix_type full
_refine_ls_number_parameters 277
_refine_ls_number_reflns 3200
_refine_ls_number_restraints 168
_refine_ls_restrained_S_all 1.158
_refine_ls_R_factor_all 0.0303
_refine_ls_R_factor_gt 0.0242
_refine_ls_shift/su_max 0.002
_refine_ls_shift/su_mean 0.000
_refine_ls_structure_factor_coef Fsqd
_refine_ls_weighting_details 'w=1/[\s^2^(Fo^2^)+(0.0200P)^2^+1.7940P] where P=(Fo^2^+2Fc^2^)/3'
_refine_ls_weighting_scheme calc
_refine_ls_wR_factor_gt 0.0521
_refine_ls_wR_factor_ref 0.0536
_reflns_number_gt 2796
_reflns_number_total 3200
_reflns_threshold_expression 'I > 2\s(I)'
_cod_data_source_file d3sc03470d2.cif
_cod_data_source_block 9871_complex1
_cod_depositor_comments 'Adding full bibliography for 1570059--1570061.cif.'
_cod_database_code 1570059
_shelx_shelxl_version_number 2018/3
_olex2_submission_special_instructions 'No special instructions were received'
_oxdiff_exptl_absorpt_empirical_details
;
Empirical correction (ABSPACK) includes:
- Absorption correction using spherical harmonics
- Frame scaling
;
_oxdiff_exptl_absorpt_empirical_full_max 1.476
_oxdiff_exptl_absorpt_empirical_full_min 0.776

loop_
_space_group_symop_operation_xyz
'x, y, z'
'-x+1/2, -y, z+1/2'
'-x, y+1/2, -z'
'x+1/2, -y+1/2, -z+1/2'
'-x, -y, -z'
'x-1/2, y, -z-1/2'
'x, -y-1/2, z'
'-x-1/2, y-1/2, z-1/2'

loop_
_atom_site_label
_atom_site_type_symbol
_atom_site_fract_x
_atom_site_fract_y
_atom_site_fract_z
_atom_site_U_iso_or_equiv
_atom_site_adp_type
_atom_site_occupancy
_atom_site_site_symmetry_order
_atom_site_calc_flag
_atom_site_refinement_flags_posn
_atom_site_refinement_flags_adp
_atom_site_refinement_flags_occupancy
_atom_site_disorder_assembly
_atom_site_disorder_group
Te1 Te 1.26913(2) 0.250000 0.35546(2) 0.03241(6) Uani 1 2 d S T P . .
Si1 Si 1.49753(9) 0.26118(14) 0.53997(8) 0.0336(7) Uani 0.5 1 d . . P A -1
C1 C 1.4456(4) 0.2155(2) 0.4177(3) 0.0381(9) Uani 0.5 1 d . . P A -1
H1a H 1.439625 0.167305 0.435172 0.046 Uiso 0.5 1 calc R U P A -1
H1b H 1.507491 0.220687 0.359873 0.046 Uiso 0.5 1 calc R U P A -1
C2 C 1.5307(4) 0.3504(2) 0.5040(3) 0.0442(10) Uani 0.5 1 d . . P A -1
H2a H 1.598405 0.352039 0.452299 0.066 Uiso 0.5 1 calc R U P A -1
H2b H 1.552619 0.375198 0.569703 0.066 Uiso 0.5 1 calc R U P A -1
H2c H 1.458327 0.370642 0.471023 0.066 Uiso 0.5 1 calc R U P A -1
C3 C 1.6431(4) 0.2239(2) 0.5925(4) 0.0507(12) Uani 0.5 1 d . . P A -1
H3a H 1.630217 0.176538 0.609529 0.076 Uiso 0.5 1 calc R U P A -1
H3b H 1.668367 0.247722 0.658284 0.076 Uiso 0.5 1 calc R U P A -1
H3c H 1.706687 0.228030 0.537150 0.076 Uiso 0.5 1 calc R U P A -1
C4 C 1.3806(3) 0.255(2) 0.6503(3) 0.042(4) Uani 0.5 1 d . . P A -1
H4a H 1.300497 0.246650 0.618193 0.063 Uiso 0.5 1 calc R U P A -1
H4b H 1.378414 0.297176 0.691134 0.063 Uiso 0.5 1 calc R U P A -1
H4c H 1.401779 0.218308 0.699390 0.063 Uiso 0.5 1 calc R U P A -1
O1 O 0.9311(3) 0.40869(15) 0.4186(3) 0.0534(8) Uani 0.5 1 d D U P B -1
O2 O 1.1209(3) 0.48407(15) 0.3402(3) 0.0440(7) Uani 0.5 1 d D U P B -1
O3 O 1.2226(4) 0.4780(2) 0.5467(3) 0.0537(9) Uani 0.5 1 d D U P B -1
O4 O 1.0334(5) 0.4008(2) 0.6231(4) 0.0661(13) Uani 0.5 1 d D U P B -1
O5 O 0.8148(3) 0.49827(14) 0.5787(3) 0.0483(7) Uani 0.5 1 d D U P B -1
O6 O 0.8885(3) 0.55912(16) 0.3869(3) 0.0463(7) Uani 0.5 1 d D U P B -1
O7 O 1.0917(3) 0.60774(15) 0.4903(2) 0.0365(6) Uani 0.5 1 d D U P B -1
O8 O 1.0183(3) 0.54733(13) 0.6777(2) 0.0363(6) Uani 0.5 1 d D U P B -1
C5 C 0.9954(6) 0.3842(4) 0.3270(6) 0.0550(16) Uani 0.5 1 d D U P B -1
H5a H 0.939942 0.359298 0.278238 0.066 Uiso 0.5 1 calc R U P B -1
H5b H 1.061859 0.353947 0.349969 0.066 Uiso 0.5 1 calc R U P B -1
C6 C 1.0458(5) 0.4442(3) 0.2707(5) 0.0527(12) Uani 0.5 1 d D U P B -1
H6a H 1.094283 0.429403 0.207356 0.063 Uiso 0.5 1 calc R U P B -1
H6b H 0.977665 0.471896 0.243373 0.063 Uiso 0.5 1 calc R U P B -1
C7 C 1.2409(5) 0.4572(3) 0.3551(5) 0.0495(13) Uani 0.5 1 d D U P B -1
H7a H 1.291685 0.465466 0.290181 0.059 Uiso 0.5 1 calc R U P B -1
H7b H 1.237083 0.408357 0.368273 0.059 Uiso 0.5 1 calc R U P B -1
C8 C 1.2915(5) 0.4919(3) 0.4501(4) 0.0511(12) Uani 0.5 1 d D U P B -1
H8a H 1.376882 0.477642 0.461010 0.061 Uiso 0.5 1 calc R U P B -1
H8b H 1.291379 0.540742 0.436523 0.061 Uiso 0.5 1 calc R U P B -1
C9 C 1.2500(8) 0.4135(4) 0.5893(7) 0.0662(17) Uani 0.5 1 d D U P B -1
H9a H 1.331125 0.413367 0.624171 0.079 Uiso 0.5 1 calc R U P B -1
H9b H 1.249105 0.379425 0.530996 0.079 Uiso 0.5 1 calc R U P B -1
C10 C 1.1528(5) 0.3996(3) 0.6706(4) 0.0679(13) Uani 0.5 1 d D U P B -1
H10a H 1.167237 0.355196 0.703639 0.081 Uiso 0.5 1 calc R U P B -1
H10b H 1.156996 0.433532 0.729046 0.081 Uiso 0.5 1 calc R U P B -1
C11 C 1.0060(10) 0.3408(5) 0.5676(10) 0.0660(19) Uani 0.5 1 d D U P B -1
H11a H 0.983636 0.305123 0.619647 0.079 Uiso 0.5 1 calc R U P B -1
H11b H 1.077007 0.325609 0.524736 0.079 Uiso 0.5 1 calc R U P B -1
C12 C 0.9000(5) 0.3568(3) 0.4938(5) 0.0641(14) Uani 0.5 1 d D U P B -1
H12a H 0.876137 0.316101 0.453432 0.077 Uiso 0.5 1 calc R U P B -1
H12b H 0.829611 0.371280 0.538111 0.077 Uiso 0.5 1 calc R U P B -1
C13 C 0.7317(5) 0.5139(3) 0.4926(6) 0.0523(13) Uani 0.5 1 d D U P B -1
H13a H 0.649856 0.521911 0.523636 0.063 Uiso 0.5 1 calc R U P B -1
H13b H 0.725908 0.475170 0.442874 0.063 Uiso 0.5 1 calc R U P B -1
C14 C 0.7708(5) 0.5749(4) 0.4291(7) 0.0535(14) Uani 0.5 1 d D U P B -1
H14a H 0.712856 0.584066 0.369412 0.064 Uiso 0.5 1 calc R U P B -1
H14b H 0.774798 0.614640 0.476863 0.064 Uiso 0.5 1 calc R U P B -1
C15 C 0.9519(6) 0.6165(3) 0.3475(5) 0.0431(13) Uani 0.5 1 d D U P B -1
H15a H 0.893367 0.646730 0.311180 0.052 Uiso 0.5 1 calc R U P B -1
H15b H 1.012488 0.602103 0.292753 0.052 Uiso 0.5 1 calc R U P B -1
C16 C 1.0169(8) 0.6548(4) 0.4377(7) 0.0380(13) Uani 0.5 1 d D U P B -1
H16a H 1.066468 0.691553 0.407076 0.046 Uiso 0.5 1 calc R U P B -1
H16b H 0.957251 0.673961 0.489219 0.046 Uiso 0.5 1 calc R U P B -1
C17 C 1.1308(4) 0.6319(2) 0.5945(3) 0.0383(8) Uani 0.5 1 d D U P B -1
H17a H 1.144517 0.680772 0.590529 0.046 Uiso 0.5 1 calc R U P B -1
H17b H 1.208901 0.610357 0.614200 0.046 Uiso 0.5 1 calc R U P B -1
C18 C 1.0376(6) 0.6171(3) 0.6806(6) 0.0391(13) Uani 0.5 1 d D U P B -1
H18a H 1.067955 0.630993 0.752796 0.047 Uiso 0.5 1 calc R U P B -1
H18b H 0.960935 0.641340 0.665334 0.047 Uiso 0.5 1 calc R U P B -1
C19 C 0.9140(4) 0.5277(3) 0.7390(4) 0.0443(11) Uani 0.5 1 d D U P B -1
H19a H 0.909400 0.555037 0.805829 0.053 Uiso 0.5 1 calc R U P B -1
H19b H 0.922578 0.480269 0.760712 0.053 Uiso 0.5 1 calc R U P B -1
C20 C 0.7996(5) 0.5360(3) 0.6761(4) 0.0465(12) Uani 0.5 1 d D U P B -1
H20a H 0.729277 0.519111 0.718068 0.056 Uiso 0.5 1 calc R U P B -1
H20b H 0.785706 0.583836 0.659038 0.056 Uiso 0.5 1 calc R U P B -1
Li1 Li 1.000000 0.500000 0.500000 0.0441(12) Uani 1 2 d S . P . .

loop_
_atom_site_aniso_label
_atom_site_aniso_U_11
_atom_site_aniso_U_22
_atom_site_aniso_U_33
_atom_site_aniso_U_23
_atom_site_aniso_U_13
_atom_site_aniso_U_12
Te1 0.03598(10) 0.03194(10) 0.02930(10) 0.000 -0.00258(7) 0.000
Si1 0.0335(4) 0.042(2) 0.0259(4) 0.0018(5) -0.0016(3) -0.0017(5)
C1 0.040(2) 0.046(2) 0.0285(19) 0.0000(17) -0.0004(16) 0.0029(18)
C2 0.045(2) 0.046(3) 0.041(2) 0.0087(19) -0.0058(19) -0.011(2)
C3 0.049(2) 0.063(3) 0.040(2) 0.0037(19) -0.006(2) 0.006(2)
C4 0.0443(18) 0.055(11) 0.0276(14) 0.006(5) -0.0010(13) -0.010(6)
O1 0.0385(16) 0.0411(16) 0.080(2) -0.0285(16) 0.0111(15) -0.0004(13)
O2 0.0431(17) 0.0437(16) 0.0451(17) -0.0076(13) 0.0001(14) 0.0112(14)
O3 0.056(2) 0.040(2) 0.065(2) -0.0139(17) -0.0056(17) 0.0094(17)
O4 0.098(3) 0.029(2) 0.071(3) -0.0026(19) 0.033(2) 0.017(2)
O5 0.0327(14) 0.0407(15) 0.0714(19) -0.0146(15) 0.0085(15) -0.0017(12)
O6 0.0404(15) 0.0459(17) 0.0525(17) -0.0136(14) -0.0053(13) 0.0100(14)
O7 0.0408(15) 0.0236(14) 0.0451(16) -0.0024(13) 0.0009(12) 0.0036(13)
O8 0.0441(15) 0.0334(14) 0.0313(13) -0.0024(11) 0.0022(12) 0.0069(12)
C5 0.049(3) 0.057(3) 0.060(3) -0.037(2) -0.008(2) 0.008(2)
C6 0.050(3) 0.062(3) 0.046(3) -0.020(2) -0.012(2) 0.012(2)
C7 0.038(3) 0.048(2) 0.062(3) 0.002(2) 0.015(2) 0.010(2)
C8 0.033(2) 0.046(2) 0.074(3) -0.007(2) 0.001(2) 0.0027(18)
C9 0.079(3) 0.049(3) 0.070(3) -0.008(2) -0.017(3) 0.024(3)
C10 0.102(3) 0.042(2) 0.059(3) 0.000(2) -0.001(2) 0.026(2)
C11 0.082(4) 0.031(3) 0.086(4) -0.001(3) 0.035(3) -0.003(3)
C12 0.056(3) 0.037(2) 0.099(3) -0.016(3) 0.027(3) -0.014(2)
C13 0.033(2) 0.047(3) 0.077(3) -0.018(3) -0.004(3) -0.001(2)
C14 0.033(2) 0.053(3) 0.074(3) -0.021(3) -0.012(2) 0.012(2)
C15 0.053(3) 0.040(3) 0.037(2) 0.005(2) 0.005(2) 0.016(2)
C16 0.046(3) 0.026(2) 0.042(2) 0.008(2) 0.012(2) 0.005(2)
C17 0.0354(19) 0.0300(19) 0.049(2) -0.0085(17) -0.0038(17) -0.0035(16)
C18 0.044(3) 0.034(2) 0.038(2) -0.0088(19) -0.012(2) 0.005(2)
C19 0.058(3) 0.041(2) 0.034(2) -0.003(2) 0.018(2) 0.003(2)
C20 0.044(3) 0.040(2) 0.055(3) -0.007(2) 0.026(2) 0.004(2)
Li1 0.055(3) 0.036(3) 0.041(3) -0.004(2) 0.017(2) -0.006(2)

loop_
_atom_type_symbol
_atom_type_description
_atom_type_scat_dispersion_real
_atom_type_scat_dispersion_imag
_atom_type_scat_source
C C 0.0033 0.0016 'International Tables Vol C Tables 4.2.6.8 and 6.1.1.4'
H H 0.0000 0.0000 'International Tables Vol C Tables 4.2.6.8 and 6.1.1.4'
Li Li -0.0003 0.0001 'International Tables Vol C Tables 4.2.6.8 and 6.1.1.4'
O O 0.0106 0.0060 'International Tables Vol C Tables 4.2.6.8 and 6.1.1.4'
Si Si 0.0817 0.0704 'International Tables Vol C Tables 4.2.6.8 and 6.1.1.4'
Te Te -0.5308 1.6751 'International Tables Vol C Tables 4.2.6.8 and 6.1.1.4'

loop_
_geom_angle_atom_site_label_1
_geom_angle_atom_site_label_2
_geom_angle_atom_site_label_3
_geom_angle
_geom_angle_site_symmetry_1
_geom_angle_site_symmetry_3
_geom_angle_publ_flag
C1 Si1 C2 109.6(2) . . ?
C1 Si1 C3 110.3(2) . . ?
C1 Si1 C4 110.3(8) . . ?
C2 Si1 C3 107.1(2) . . ?
C2 Si1 C4 111.5(14) . . ?
C4 Si1 C3 107.9(7) . . ?
Si1 C1 Te1 113.7(2) . . ?
C5 O1 C12 112.6(5) . . ?
C5 O1 Li1 118.3(4) . . ?
C12 O1 Li1 112.6(4) . . ?
C6 O2 C7 113.4(4) . . ?
C6 O2 Li1 104.3(3) . . ?
C7 O2 Li1 116.9(3) . . ?
C8 O3 Li1 106.5(3) . . ?
C9 O3 C8 111.7(5) . . ?
C9 O3 Li1 116.2(5) . . ?
C10 O4 Li1 113.0(4) . . ?
C11 O4 C10 112.2(5) . . ?
C11 O4 Li1 110.2(6) . . ?
C13 O5 Li1 104.7(3) . . ?
C20 O5 C13 115.6(4) . . ?
C20 O5 Li1 117.3(3) . . ?
C14 O6 Li1 113.1(4) . . ?
C15 O6 C14 112.9(5) . . ?
C15 O6 Li1 112.1(3) . . ?
C16 O7 C17 111.2(4) . . ?
C16 O7 Li1 112.3(4) . . ?
C17 O7 Li1 112.7(3) . . ?
C18 O8 C19 112.3(4) . . ?
C18 O8 Li1 115.2(3) . . ?
C19 O8 Li1 107.9(3) . . ?
O1 C5 C6 106.1(6) . . ?
O2 C6 C5 112.5(5) . . ?
O2 C7 C8 105.8(4) . . ?
O3 C8 C7 111.6(5) . . ?
O3 C9 C10 105.4(6) . . ?
O4 C10 C9 112.2(5) . . ?
O4 C11 C12 106.0(7) . . ?
O1 C12 C11 111.0(7) . . ?
O5 C13 C14 112.2(5) . . ?
O6 C14 C13 105.6(5) . . ?
O6 C15 C16 112.5(6) . . ?
O7 C16 C15 105.9(5) . . ?
O7 C17 C18 111.1(4) . . ?
O8 C18 C17 106.2(5) . . ?
O8 C19 C20 111.9(4) . . ?
O5 C20 C19 106.3(5) . . ?
O1 Li1 O2 73.00(11) . . ?
O1 Li1 O3 106.70(12) . . ?
O1 Li1 O4 71.01(15) . . ?
O1 Li1 O5 82.77(11) . . ?
O1 Li1 O7 150.09(11) . . ?
O1 Li1 O8 140.21(11) . . ?
O2 Li1 O3 68.35(12) . . ?
O2 Li1 O4 108.00(13) . . ?
O4 Li1 O3 65.76(17) . . ?
O5 Li1 O2 148.39(11) . . ?
O5 Li1 O3 139.97(13) . . ?
O5 Li1 O4 81.98(15) . . ?
O5 Li1 O7 114.68(10) . . ?
O5 Li1 O8 71.83(11) . . ?
O6 Li1 O1 88.02(12) . . ?
O6 Li1 O2 81.91(11) . . ?
O6 Li1 O3 140.31(13) . . ?
O6 Li1 O4 152.12(15) . . ?
O6 Li1 O5 77.19(12) . . ?
O6 Li1 O7 73.62(11) . . ?
O6 Li1 O8 114.46(10) . . ?
O7 Li1 O2 81.04(10) . . ?
O7 Li1 O3 76.21(12) . . ?
O7 Li1 O4 132.81(14) . . ?
O7 Li1 O8 69.69(10) . . ?
O8 Li1 O2 139.26(10) . . ?
O8 Li1 O3 77.38(11) . . ?
O8 Li1 O4 75.43(13) . . ?

loop_
_geom_bond_atom_site_label_1
_geom_bond_atom_site_label_2
_geom_bond_distance
_geom_bond_site_symmetry_2
_geom_bond_publ_flag
Te1 C1 2.196(4) . ?
Si1 C1 1.852(4) . ?
Si1 C2 1.873(5) . ?
Si1 C3 1.880(4) . ?
Si1 C4 1.875(4) . ?
O1 C5 1.418(7) . ?
O1 C12 1.432(6) . ?
O1 Li1 2.216(3) . ?
O2 C6 1.432(5) . ?
O2 C7 1.436(5) . ?
O2 Li1 2.397(3) . ?
O3 C8 1.438(5) . ?
O3 C9 1.423(7) . ?
O3 Li1 2.551(4) . ?
O4 C10 1.437(6) . ?
O4 C11 1.412(8) . ?
O4 Li1 2.524(4) . ?
O5 C13 1.435(6) . ?
O5 C20 1.428(5) . ?
O5 Li1 2.254(3) . ?
O6 C14 1.430(6) . ?
O6 C15 1.427(6) . ?
O6 Li1 2.200(3) . ?
O7 C16 1.406(6) . ?
O7 C17 1.438(5) . ?
O7 Li1 2.381(3) . ?
O8 C18 1.411(7) . ?
O8 C19 1.428(5) . ?
O8 Li1 2.394(3) . ?
C5 C6 1.491(8) . ?
C7 C8 1.470(7) . ?
C9 C10 1.491(8) . ?
C11 C12 1.512(8) . ?
C13 C14 1.510(7) . ?
C15 C16 1.528(7) . ?
C17 C18 1.503(7) . ?
C19 C20 1.485(7) . ?
